data_7027397
loop_
_publ_author_name
'Baker, Paul K.'
'Drew, Michael G. B.'
'Evans, Deborah S.'
'Johans, Archie W.'
'Meehan, Margaret M.'

_publ_section_title
;
 Synthesis, molecular structures, fluxional properties and catalytic
 activity of a series of alkyne complexes of molybdenum(II) and
 tungsten(II) containing phosphite donor ligands
;
_journal_issue 15
_journal_name_full 'Journal of the Chemical Society, Dalton Transactions'
_journal_page_first 2541
_journal_paper_doi 10.1039/a902224d
_journal_year 1999
_chemical_formula_moiety Mo(CO)(NCMe)(PhCCPh)(P(OPh)3)I2
_chemical_formula_sum 'C35 H28 I2 Mo N O4 P'
_chemical_formula_weight 907.13
_chemical_name_systematic
; 
 ? 
;
_space_group_IT_number 2
_symmetry_cell_setting triclinic
_symmetry_space_group_name_Hall '-P 1'
_symmetry_space_group_name_H-M 'P -1'
_atom_sites_solution_hydrogens geom
_atom_sites_solution_primary direct
_atom_sites_solution_secondary difmap
_audit_creation_method SHELXL-97
_cell_angle_alpha 89.763(10)
_cell_angle_beta 73.927(10)
_cell_angle_gamma 77.097(10)
_cell_formula_units_Z 2
_cell_length_a 10.439(12)
_cell_length_b 11.186(14)
_cell_length_c 16.110(17)
_cell_measurement_reflns_used all
_cell_measurement_temperature 293(2)
_cell_volume 1759(4)
_computing_cell_refinement XDS
_computing_data_collection 'XDS (Kabsch, 1991)'
_computing_data_reduction XDS
_computing_molecular_graphics PLATON(Spek,1994)
_computing_structure_refinement 'SHELXL-93 (Sheldrick, 1993)'
_computing_structure_solution 'SHELXS-86 (Sheldrick, 1990)'
_diffrn_ambient_temperature 293(2)
_diffrn_measurement_device 'Marresearch Image Plate'
_diffrn_measurement_method '95 frames at 2^o intervals, counting time 2 min.'
_diffrn_radiation_monochromator graphite
_diffrn_radiation_source 'fine-focus sealed tube'
_diffrn_radiation_type MoK\a
_diffrn_radiation_wavelength 0.71073
_diffrn_reflns_av_R_equivalents 0.0000
_diffrn_reflns_av_sigmaI/netI 0.0296
_diffrn_reflns_limit_h_max 12
_diffrn_reflns_limit_h_min 0
_diffrn_reflns_limit_k_max 13
_diffrn_reflns_limit_k_min -13
_diffrn_reflns_limit_l_max 19
_diffrn_reflns_limit_l_min -18
_diffrn_reflns_number 5681
_diffrn_reflns_theta_max 25.88
_diffrn_reflns_theta_min 2.46
_diffrn_standards_number n/a
_exptl_absorpt_coefficient_mu 2.211
_exptl_absorpt_correction_T_max 1.00
_exptl_absorpt_correction_T_min 0.226
_exptl_absorpt_correction_type 'DIFABS(Stuart and Walker, 1983)'
_exptl_crystal_density_diffrn 1.713
_exptl_crystal_density_method 'not measured'
_exptl_crystal_F_000 880
_exptl_crystal_size_max 0.25
_exptl_crystal_size_mid 0.25
_exptl_crystal_size_min 0.20
_refine_diff_density_max 1.474
_refine_diff_density_min -1.232
_refine_diff_density_rms 0.174
_refine_ls_extinction_coef 0.0000(6)
_refine_ls_extinction_expression Fc^*^=kFc[1+0.001xFc^2^\l^3^/sin(2\q)]^-1/4^
_refine_ls_extinction_method SHELXL
_refine_ls_goodness_of_fit_ref 1.019
_refine_ls_hydrogen_treatment mixed
_refine_ls_matrix_type full
_refine_ls_number_parameters 399
_refine_ls_number_reflns 5681
_refine_ls_number_restraints 0
_refine_ls_restrained_S_all 1.019
_refine_ls_R_factor_all 0.1155
_refine_ls_R_factor_gt 0.0856
_refine_ls_shift/su_max 0.139
_refine_ls_shift/su_mean 0.006
_refine_ls_structure_factor_coef Fsqd
_refine_ls_weighting_details 'w=1/[\s^2^(Fo^2^)+(0.1133P)^2^+22.9080P] where P=(Fo^2^+2Fc^2^)/3'
_refine_ls_weighting_scheme calc
_refine_ls_wR_factor_gt 0.2223
_refine_ls_wR_factor_ref 0.2417
_reflns_number_gt 4356
_reflns_number_total 5681
_reflns_threshold_expression >2sigma(I)
_cod_data_source_file 902224dsup1.cif
_cod_data_source_block 2
_cod_depositor_comments
;
The following automatic conversions were performed:

'_refine_ls_weighting_scheme' value 'calc
w=1/[\s^2^(Fo^2^)+(0.1133P)^2^+22.9080P] where P=(Fo^2^+2Fc^2^)/3'
was changed to 'calc'. New tag '_refine_ls_weighting_details' was
created. The value of the new tag was set to
'w=1/[\s^2^(Fo^2^)+(0.1133P)^2^+22.9080P] where P=(Fo^2^+2Fc^2^)/3'.

Automatic conversion script
Id: cif_fix_values 3143 2015-03-26 13:38:13Z robertas 
;
_cod_original_sg_symbol_H-M P-1
_cod_database_code 7027397

loop_
_symmetry_equiv_pos_as_xyz
'x, y, z'
'-x, -y, -z'

loop_
_atom_site_label
_atom_site_type_symbol
_atom_site_fract_x
_atom_site_fract_y
_atom_site_fract_z
_atom_site_U_iso_or_equiv
_atom_site_adp_type
_atom_site_occupancy
_atom_site_calc_flag
_atom_site_refinement_flags
Mo1 Mo 0.14753(10) 0.19459(9) 0.23726(6) 0.0438(3) Uani 1 d .
I2 I 0.17491(11) 0.17580(11) 0.40848(6) 0.0763(4) Uani 1 d .
I3 I 0.36351(10) -0.01124(9) 0.17766(7) 0.0735(4) Uani 1 d .
P4 P -0.0336(3) 0.3685(3) 0.31963(17) 0.0473(7) Uani 1 d .
O41 O -0.1115(9) 0.4496(7) 0.2579(5) 0.056(2) Uani 1 d .
C42 C -0.2017(13) 0.5660(11) 0.2766(8) 0.055(3) Uani 1 d .
C43 C -0.2151(15) 0.6320(13) 0.2069(9) 0.067(4) Uani 1 d .
H43 H -0.1631 0.6012 0.1514 0.080 Uiso 1 calc R
C44 C -0.307(2) 0.7459(16) 0.2198(13) 0.094(5) Uani 1 d .
H44 H -0.3200 0.7886 0.1720 0.113 Uiso 1 calc R
C45 C -0.377(2) 0.7945(16) 0.2976(14) 0.097(6) Uani 1 d .
H45 H -0.4320 0.8737 0.3045 0.116 Uiso 1 calc R
C46 C -0.3692(19) 0.7285(18) 0.3689(12) 0.093(5) Uani 1 d .
H46 H -0.4239 0.7611 0.4235 0.112 Uiso 1 calc R
C47 C -0.2774(19) 0.6101(16) 0.3599(10) 0.089(5) Uani 1 d .
H47 H -0.2692 0.5651 0.4076 0.107 Uiso 1 calc R
O51 O 0.0027(9) 0.4702(8) 0.3734(5) 0.057(2) Uani 1 d .
C52 C 0.1149(16) 0.5274(12) 0.3392(8) 0.063(3) Uani 1 d .
C53 C 0.191(2) 0.5372(19) 0.3945(10) 0.094(6) Uani 1 d .
H53 H 0.1711 0.5061 0.4490 0.112 Uiso 1 calc R
C54 C 0.297(2) 0.595(2) 0.3666(13) 0.111(7) Uani 1 d .
H54 H 0.3497 0.6029 0.4033 0.134 Uiso 1 calc R
C55 C 0.328(2) 0.640(2) 0.2855(14) 0.115(8) Uani 1 d .
H55 H 0.4028 0.6749 0.2663 0.138 Uiso 1 calc R
C56 C 0.2416(18) 0.6330(16) 0.2319(12) 0.088(5) Uani 1 d .
H56 H 0.2532 0.6713 0.1798 0.105 Uiso 1 calc R
C57 C 0.1408(18) 0.5685(12) 0.2581(10) 0.074(4) Uani 1 d .
H57 H 0.0914 0.5533 0.2209 0.089 Uiso 1 calc R
O31 O -0.1554(9) 0.3484(8) 0.4026(5) 0.059(2) Uani 1 d .
C62 C -0.2445(12) 0.2698(11) 0.4027(7) 0.049(3) Uani 1 d .
C63 C -0.2362(13) 0.1745(15) 0.4536(9) 0.069(4) Uani 1 d .
H63 H -0.1714 0.1598 0.4844 0.083 Uiso 1 calc R
C64 C -0.3277(17) 0.0972(14) 0.4593(11) 0.078(4) Uani 1 d .
H64 H -0.3239 0.0303 0.4937 0.093 Uiso 1 calc R
C65 C -0.4200(18) 0.1218(16) 0.4146(11) 0.083(5) Uani 1 d .
H65 H -0.4789 0.0697 0.4171 0.100 Uiso 1 calc R
C66 C -0.4302(18) 0.2216(19) 0.3650(10) 0.090(5) Uani 1 d .
H66 H -0.4967 0.2382 0.3356 0.108 Uiso 1 calc R
C67 C -0.3406(16) 0.2971(16) 0.3595(9) 0.075(4) Uani 1 d .
H67 H -0.3461 0.3656 0.3266 0.090 Uiso 1 calc R
C21 C 0.0581(11) 0.2188(10) 0.1384(6) 0.042(2) Uani 1 d .
C11 C 0.1601(12) 0.2751(10) 0.1214(6) 0.046(3) Uani 1 d .
C12 C 0.2406(12) 0.3416(11) 0.0560(7) 0.048(2) Uani 1 d .
C13 C 0.3791(15) 0.2925(15) 0.0164(9) 0.073(4) Uani 1 d .
H13 H 0.4218 0.2178 0.0330 0.088 Uiso 1 calc R
C14 C 0.4535(18) 0.3525(18) -0.0465(10) 0.089(5) Uani 1 d .
H14 H 0.5446 0.3165 -0.0748 0.107 Uiso 1 calc R
C15 C 0.393(2) 0.4657(17) -0.0676(11) 0.088(5) Uani 1 d .
H15 H 0.4451 0.5085 -0.1081 0.106 Uiso 1 calc R
C16 C 0.262(2) 0.5143(14) -0.0307(10) 0.084(5) Uani 1 d .
H16 H 0.2236 0.5908 -0.0468 0.100 Uiso 1 calc R
C17 C 0.1774(16) 0.4544(12) 0.0328(8) 0.065(3) Uani 1 d .
H17 H 0.0847 0.4891 0.0573 0.078 Uiso 1 calc R
O100 O 0.3905(9) 0.3286(9) 0.2106(6) 0.064(2) Uani 1 d .
C100 C 0.2947(13) 0.2855(11) 0.2238(7) 0.051(3) Uani 1 d .
C22 C -0.0389(14) 0.1875(11) 0.0984(8) 0.056(3) Uani 1 d .
C23 C -0.0083(19) 0.1810(15) 0.0086(9) 0.082(5) Uani 1 d .
H23 H 0.0721 0.1996 -0.0249 0.098 Uiso 1 calc R
C24 C -0.096(2) 0.1473(18) -0.0301(12) 0.096(6) Uani 1 d .
H24 H -0.0744 0.1435 -0.0902 0.115 Uiso 1 calc R
C25 C -0.213(3) 0.119(2) 0.0151(19) 0.136(11) Uani 1 d .
H25 H -0.2704 0.0933 -0.0128 0.163 Uiso 1 calc R
C26 C -0.2463(19) 0.130(2) 0.1025(16) 0.109(7) Uani 1 d .
H26 H -0.3304 0.1173 0.1346 0.131 Uiso 1 calc R
C27 C -0.1587(15) 0.1599(14) 0.1458(11) 0.074(4) Uani 1 d .
H27 H -0.1808 0.1611 0.2058 0.089 Uiso 1 calc R
N200 N 0.0262(11) 0.0567(9) 0.2772(7) 0.057(2) Uani 1 d .
C201 C -0.0178(15) -0.0261(13) 0.2987(8) 0.062(3) Uani 1 d .
C202 C -0.063(2) -0.1349(17) 0.3302(13) 0.104(6) Uani 1 d .
H20A H -0.0420 -0.1534 0.3839 0.124 Uiso 1 calc R
H20B H -0.0174 -0.2027 0.2884 0.124 Uiso 1 calc R
H20C H -0.1604 -0.1209 0.3394 0.124 Uiso 1 calc R

loop_
_atom_site_aniso_label
_atom_site_aniso_U_11
_atom_site_aniso_U_22
_atom_site_aniso_U_33
_atom_site_aniso_U_23
_atom_site_aniso_U_13
_atom_site_aniso_U_12
Mo1 0.0517(6) 0.0438(5) 0.0402(5) 0.0053(4) -0.0151(4) -0.0175(4)
I2 0.0830(7) 0.1066(8) 0.0538(5) 0.0240(5) -0.0325(4) -0.0356(6)
I3 0.0702(6) 0.0536(5) 0.0928(7) 0.0028(4) -0.0248(5) -0.0039(4)
P4 0.0557(17) 0.0523(17) 0.0364(13) -0.0022(11) -0.0095(12) -0.0221(14)
O41 0.071(5) 0.047(4) 0.046(4) -0.003(3) -0.008(4) -0.017(4)
C42 0.051(7) 0.047(7) 0.064(7) -0.008(5) -0.014(5) -0.008(6)
C43 0.074(9) 0.061(8) 0.060(7) -0.008(6) -0.028(6) 0.004(7)
C44 0.113(14) 0.068(10) 0.103(13) 0.002(9) -0.052(11) 0.001(10)
C45 0.104(14) 0.056(9) 0.129(16) -0.020(10) -0.033(12) -0.014(10)
C46 0.086(12) 0.090(12) 0.082(11) -0.030(9) 0.005(9) -0.010(10)
C47 0.105(13) 0.075(10) 0.061(9) -0.008(7) 0.007(8) -0.004(10)
O51 0.068(5) 0.064(5) 0.043(4) -0.011(4) -0.008(4) -0.033(5)
C52 0.090(10) 0.052(7) 0.058(7) -0.006(5) -0.017(7) -0.041(8)
C53 0.108(13) 0.115(15) 0.065(9) -0.010(9) -0.010(8) -0.058(12)
C54 0.123(16) 0.133(18) 0.093(12) -0.028(11) -0.010(11) -0.087(15)
C55 0.094(13) 0.123(17) 0.108(14) -0.040(12) 0.030(11) -0.058(13)
C56 0.084(11) 0.068(10) 0.111(13) -0.006(9) -0.001(9) -0.047(9)
C57 0.099(11) 0.041(7) 0.079(9) -0.003(6) -0.006(8) -0.034(8)
O31 0.061(5) 0.071(6) 0.045(4) -0.003(4) -0.005(4) -0.031(5)
C62 0.054(6) 0.054(7) 0.040(5) -0.001(5) -0.006(5) -0.022(6)
C63 0.042(6) 0.090(10) 0.068(8) 0.009(7) -0.011(6) -0.005(7)
C64 0.071(9) 0.053(8) 0.096(11) 0.010(7) 0.004(8) -0.022(8)
C65 0.072(10) 0.082(11) 0.086(10) -0.017(8) 0.012(8) -0.039(9)
C66 0.087(11) 0.127(16) 0.077(10) 0.027(10) -0.033(8) -0.054(11)
C67 0.087(10) 0.094(11) 0.061(8) 0.023(7) -0.027(7) -0.049(9)
C21 0.050(6) 0.037(5) 0.042(5) -0.007(4) -0.017(4) -0.008(5)
C11 0.056(6) 0.034(5) 0.040(5) -0.010(4) -0.008(5) 0.000(5)
C12 0.056(6) 0.049(6) 0.041(5) 0.002(4) -0.011(5) -0.023(6)
C13 0.062(8) 0.076(10) 0.071(8) 0.009(7) 0.000(7) -0.019(7)
C14 0.070(10) 0.104(13) 0.079(10) 0.019(9) 0.002(8) -0.019(10)
C15 0.099(13) 0.089(12) 0.074(10) 0.008(9) -0.002(9) -0.045(11)
C16 0.130(15) 0.057(8) 0.069(9) 0.021(7) -0.026(9) -0.034(10)
C17 0.084(9) 0.055(7) 0.050(7) 0.002(5) -0.019(6) -0.004(7)
O100 0.060(5) 0.067(6) 0.075(6) 0.005(4) -0.023(4) -0.030(5)
C100 0.068(8) 0.050(7) 0.039(5) 0.000(4) -0.015(5) -0.021(6)
C22 0.071(8) 0.042(6) 0.052(6) -0.012(5) -0.024(6) 0.002(6)
C23 0.105(12) 0.085(11) 0.055(8) -0.012(7) -0.032(8) -0.010(10)
C24 0.114(15) 0.092(13) 0.084(11) -0.027(9) -0.058(11) 0.011(12)
C25 0.14(2) 0.122(19) 0.17(2) -0.067(18) -0.11(2) 0.015(17)
C26 0.070(11) 0.107(16) 0.17(2) -0.011(14) -0.055(12) -0.029(11)
C27 0.064(9) 0.068(9) 0.091(10) -0.005(7) -0.029(8) -0.007(8)
N200 0.063(6) 0.044(6) 0.068(6) 0.005(5) -0.019(5) -0.023(5)
C201 0.074(8) 0.055(8) 0.061(7) -0.005(6) -0.014(6) -0.031(7)
C202 0.104(14) 0.079(11) 0.114(14) 0.009(10) 0.008(11) -0.043(11)

loop_
_atom_type_symbol
_atom_type_description
_atom_type_scat_dispersion_real
_atom_type_scat_dispersion_imag
_atom_type_scat_source
C C 0.0033 0.0016 'International Tables Vol C Tables 4.2.6.8 and 6.1.1.4'
H H 0.0000 0.0000 'International Tables Vol C Tables 4.2.6.8 and 6.1.1.4'
N N 0.0061 0.0033 'International Tables Vol C Tables 4.2.6.8 and 6.1.1.4'
O O 0.0106 0.0060 'International Tables Vol C Tables 4.2.6.8 and 6.1.1.4'
Mo Mo -1.6832 0.6857 'International Tables Vol C Tables 4.2.6.8 and 6.1.1.4'
I I -0.4742 1.8119 'International Tables Vol C Tables 4.2.6.8 and 6.1.1.4'
P P 0.1023 0.0942 'International Tables Vol C Tables 4.2.6.8 and 6.1.1.4'

loop_
_geom_angle_atom_site_label_1
_geom_angle_atom_site_label_2
_geom_angle_atom_site_label_3
_geom_angle
C100 Mo1 C21 112.6(4)
C100 Mo1 C11 75.1(5)
C21 Mo1 C11 37.6(4)
C100 Mo1 N200 160.7(4)
C21 Mo1 N200 85.0(4)
C11 Mo1 N200 121.7(4)
C100 Mo1 P4 93.4(4)
C21 Mo1 P4 88.4(3)
C11 Mo1 P4 93.2(3)
N200 Mo1 P4 94.8(3)
C100 Mo1 I3 84.8(4)
C21 Mo1 I3 103.3(3)
C11 Mo1 I3 97.9(3)
N200 Mo1 I3 83.5(3)
P4 Mo1 I3 167.92(8)
C100 Mo1 I2 82.0(3)
C21 Mo1 I2 160.1(3)
C11 Mo1 I2 154.5(3)
N200 Mo1 I2 83.0(3)
P4 Mo1 I2 76.83(9)
I3 Mo1 I2 91.10(6)
O51 P4 O41 102.7(5)
O51 P4 O31 91.8(4)
O41 P4 O31 104.6(5)
O51 P4 Mo1 120.8(4)
O41 P4 Mo1 111.6(3)
O31 P4 Mo1 122.0(4)
C42 O41 P4 128.6(7)
C43 C42 C47 121.4(13)
C43 C42 O41 115.9(11)
C47 C42 O41 122.7(12)
C42 C43 C44 119.4(14)
C45 C44 C43 121.7(17)
C44 C45 C46 120.1(17)
C45 C46 C47 120.6(15)
C42 C47 C46 116.5(15)
C52 O51 P4 123.5(7)
C57 C52 C53 123.8(15)
C57 C52 O51 121.5(12)
C53 C52 O51 114.7(12)
C52 C53 C54 117.6(17)
C53 C54 C55 121.7(19)
C54 C55 C56 118.6(18)
C57 C56 C55 119.0(18)
C52 C57 C56 118.8(16)
C62 O31 P4 125.4(7)
C63 C62 C67 122.6(13)
C63 C62 O31 116.5(11)
C67 C62 O31 120.7(12)
C62 C63 C64 118.6(14)
C65 C64 C63 119.0(15)
C64 C65 C66 121.8(16)
C65 C66 C67 119.2(16)
C62 C67 C66 118.8(14)
C11 C21 C22 140.1(10)
C11 C21 Mo1 71.5(6)
C22 C21 Mo1 147.9(9)
C21 C11 C12 144.1(10)
C21 C11 Mo1 71.0(6)
C12 C11 Mo1 144.6(9)
C17 C12 C13 119.7(12)
C17 C12 C11 119.5(11)
C13 C12 C11 120.8(11)
C14 C13 C12 120.9(15)
C15 C14 C13 119.8(16)
C16 C15 C14 120.3(15)
C15 C16 C17 122.8(15)
C12 C17 C16 116.4(14)
O100 C100 Mo1 172.9(10)
C27 C22 C23 118.6(14)
C27 C22 C21 122.3(11)
C23 C22 C21 119.1(13)
C24 C23 C22 119.8(18)
C25 C24 C23 122.5(18)
C24 C25 C26 117.9(17)
C25 C26 C27 122(2)
C22 C27 C26 118.8(17)
C201 N200 Mo1 169.3(11)
N200 C201 C202 174.3(17)

loop_
_geom_bond_atom_site_label_1
_geom_bond_atom_site_label_2
_geom_bond_distance
Mo1 C100 1.988(13)
Mo1 C21 2.046(10)
Mo1 C11 2.052(11)
Mo1 N200 2.193(10)
Mo1 P4 2.471(4)
Mo1 I3 2.794(3)
Mo1 I2 2.853(3)
P4 O51 1.603(8)
P4 O41 1.608(9)
P4 O31 1.624(8)
O41 C42 1.404(14)
C42 C43 1.362(18)
C42 C47 1.383(18)
C43 C44 1.39(2)
C44 C45 1.31(3)
C45 C46 1.37(3)
C46 C47 1.43(2)
O51 C52 1.435(15)
C52 C57 1.359(19)
C52 C53 1.36(2)
C53 C54 1.37(2)
C54 C55 1.38(3)
C55 C56 1.42(3)
C56 C57 1.38(2)
O31 C62 1.415(14)
C62 C63 1.344(18)
C62 C67 1.354(19)
C63 C64 1.41(2)
C64 C65 1.34(2)
C65 C66 1.37(2)
C66 C67 1.38(2)
C21 C11 1.319(16)
C21 C22 1.445(16)
C11 C12 1.468(15)
C12 C17 1.389(17)
C12 C13 1.391(18)
C13 C14 1.37(2)
C14 C15 1.37(2)
C15 C16 1.32(2)
C16 C17 1.43(2)
O100 C100 1.172(14)
C22 C27 1.37(2)
C22 C23 1.391(18)
C23 C24 1.36(2)
C24 C25 1.34(3)
C25 C26 1.35(3)
C26 C27 1.39(2)
N200 C201 1.135(16)
C201 C202 1.44(2)
